data_7156420
loop_
_publ_author_name
'Pan, Dalong'
'Chu, Jinpeng'
'Gao, Xianrui'
'Wang, Cuiping'
'Meng, Qingtao'
'Chi, Haijun'
'Dong, Yan'
'Duan, Chunying'
'Zhang, Zhiqiang'

_publ_section_title
;
 Regioselective N-1 and C-2 diacylation of 3-substituted indoles with
 arylglyoxal hydrates for the synthesis of indolyl diketones.
;
_journal_issue 38
_journal_name_full 'Organic &amp; biomolecular chemistry'
_journal_page_first 6998
_journal_page_last 7003
_journal_paper_doi 10.1039/c8ob01776j
_journal_volume 16
_journal_year 2018
_chemical_formula_sum 'C34 H24 Br2 N2 O4'
_chemical_formula_weight 684.37
_space_group_crystal_system monoclinic
_space_group_IT_number 14
_space_group_name_Hall '-P 2ybc'
_space_group_name_H-M_alt 'P 1 21/c 1'
_symmetry_space_group_name_Hall '-P 2ybc'
_symmetry_space_group_name_H-M 'P 1 21/c 1'
_atom_sites_solution_hydrogens geom
_audit_creation_method SHELXL-2016/6
_audit_update_record
;
2018-08-12 deposited with the CCDC.
2018-09-06 downloaded from the CCDC.
;
_cell_angle_alpha 90
_cell_angle_beta 104.726(13)
_cell_angle_gamma 90
_cell_formula_units_Z 2
_cell_length_a 11.222(9)
_cell_length_b 10.455(8)
_cell_length_c 13.216(10)
_cell_measurement_reflns_used 4263
_cell_measurement_temperature 293(2)
_cell_measurement_theta_max 27.4314
_cell_measurement_theta_min 2.5144
_cell_volume 1500(2)
_computing_structure_refinement 'SHELXL-2016/6 (Sheldrick, 2016)'
_diffrn_ambient_temperature 293(2)
_diffrn_measured_fraction_theta_full 0.987
_diffrn_measured_fraction_theta_max 0.985
_diffrn_measurement_device_type
;
Saturn724+ (2x2 bin mode)
;
_diffrn_measurement_method CCD_Profile_fitting
_diffrn_radiation_type MoK\a
_diffrn_radiation_wavelength 0.71073
_diffrn_reflns_av_R_equivalents 0.0756
_diffrn_reflns_av_unetI/netI 0.0414
_diffrn_reflns_Laue_measured_fraction_full 0.987
_diffrn_reflns_Laue_measured_fraction_max 0.985
_diffrn_reflns_limit_h_max 14
_diffrn_reflns_limit_h_min -12
_diffrn_reflns_limit_k_max 13
_diffrn_reflns_limit_k_min -13
_diffrn_reflns_limit_l_max 17
_diffrn_reflns_limit_l_min -17
_diffrn_reflns_number 12750
_diffrn_reflns_point_group_measured_fraction_full 0.987
_diffrn_reflns_point_group_measured_fraction_max 0.985
_diffrn_reflns_theta_full 25.242
_diffrn_reflns_theta_max 27.444
_diffrn_reflns_theta_min 3.188
_exptl_absorpt_coefficient_mu 2.744
_exptl_absorpt_correction_T_max 0.464
_exptl_absorpt_correction_T_min 0.367
_exptl_absorpt_correction_type multi-scan
_exptl_crystal_colour Colourless
_exptl_crystal_density_diffrn 1.516
_exptl_crystal_description Bloc
_exptl_crystal_F_000 688
_exptl_crystal_size_max 0.38
_exptl_crystal_size_mid 0.32
_exptl_crystal_size_min 0.28
_refine_diff_density_max 0.447
_refine_diff_density_min -0.657
_refine_diff_density_rms 0.086
_refine_ls_extinction_method none
_refine_ls_goodness_of_fit_ref 1.122
_refine_ls_hydrogen_treatment constr
_refine_ls_matrix_type full
_refine_ls_number_parameters 190
_refine_ls_number_reflns 3379
_refine_ls_number_restraints 0
_refine_ls_restrained_S_all 1.122
_refine_ls_R_factor_all 0.0757
_refine_ls_R_factor_gt 0.0665
_refine_ls_shift/su_max 0.000
_refine_ls_shift/su_mean 0.000
_refine_ls_structure_factor_coef Fsqd
_refine_ls_weighting_details 'w=1/[\s^2^(Fo^2^)+(0.1116P)^2^+0.5248P] where P=(Fo^2^+2Fc^2^)/3'
_refine_ls_weighting_scheme calc
_refine_ls_wR_factor_gt 0.1926
_refine_ls_wR_factor_ref 0.2026
_reflns_Friedel_coverage 0.000
_reflns_number_gt 2859
_reflns_number_total 3379
_reflns_threshold_expression 'I > 2\s(I)'
_cod_data_source_file c8ob01776j2.cif
_cod_data_source_block 4a
_cod_depositor_comments
;
The following automatic conversions were performed:

'_exptl_absorpt_correction_type' value 'Multi-scan' changed to
'multi-scan' according to
/home/data/users/saulius/crontab/automatic-downloads/rss-feeds/RSC/lib/dictionaries/cif_core.dic
dictionary named 'cif_core.dic' version 2.4.2 from 2011-04-26.

Automatic conversion script
Id: cif_fix_values 4973 2017-02-22 13:04:09Z antanas 

 Adding full bibliography for 7156419--7156420.cif.
;
_cod_database_code 7156420
_shelx_shelxl_version_number 2016/6
_shelx_space_group_comment
;
The symmetry employed for this shelxl refinement is uniquely defined
by the following loop, which should always be used as a source of
symmetry information in preference to the above space-group names.
They are only intended as comments.
;

loop_
_space_group_symop_operation_xyz
'x, y, z'
'-x, y+1/2, -z+1/2'
'-x, -y, -z'
'x, -y-1/2, z-1/2'

loop_
_atom_site_label
_atom_site_type_symbol
_atom_site_fract_x
_atom_site_fract_y
_atom_site_fract_z
_atom_site_U_iso_or_equiv
_atom_site_adp_type
_atom_site_occupancy
_atom_site_site_symmetry_order
_atom_site_calc_flag
_atom_site_refinement_flags_posn
_atom_site_refinement_flags_adp
Br1 Br 0.30904(5) 0.20977(4) 0.07045(3) 0.0800(3) Uani 1 1 d . .
O1 O 0.4949(3) -0.0732(3) -0.3721(2) 0.0601(6) Uani 1 1 d . .
O2 O 0.3717(3) -0.2791(2) -0.2621(2) 0.0683(8) Uani 1 1 d . .
N1 N 0.3076(3) -0.0378(3) -0.5520(2) 0.0482(6) Uani 1 1 d . .
H1A H 0.377021 -0.007834 -0.557730 0.058 Uiso 1 1 calc R U
C1 C 0.2009(3) -0.0357(3) -0.6283(3) 0.0512(7) Uani 1 1 d . .
C2 C 0.1764(4) 0.0145(4) -0.7299(3) 0.0641(10) Uani 1 1 d . .
H2A H 0.237404 0.054816 -0.754550 0.077 Uiso 1 1 calc R U
C3 C 0.0597(5) 0.0017(5) -0.7907(4) 0.0789(13) Uani 1 1 d . .
H3A H 0.040426 0.035031 -0.858150 0.095 Uiso 1 1 calc R U
C4 C -0.0326(5) -0.0600(5) -0.7551(4) 0.0867(15) Uani 1 1 d . .
H4A H -0.111161 -0.067323 -0.799564 0.104 Uiso 1 1 calc R U
C5 C -0.0098(4) -0.1100(5) -0.6560(4) 0.0778(12) Uani 1 1 d . .
H5A H -0.071503 -0.151990 -0.633571 0.093 Uiso 1 1 calc R U
C6 C 0.1091(4) -0.0964(3) -0.5889(3) 0.0559(8) Uani 1 1 d . .
C7 C 0.1645(3) -0.1337(3) -0.4835(3) 0.0524(7) Uani 1 1 d . .
C8 C 0.0990(5) -0.2035(4) -0.4148(4) 0.0724(12) Uani 1 1 d . .
H8A H 0.014286 -0.215623 -0.451547 0.109 Uiso 1 1 calc R U
H8B H 0.137295 -0.285309 -0.396226 0.109 Uiso 1 1 calc R U
H8C H 0.103544 -0.154538 -0.352512 0.109 Uiso 1 1 calc R U
C9 C 0.2877(3) -0.0954(3) -0.4634(3) 0.0468(7) Uani 1 1 d . .
C10 C 0.3901(3) -0.1067(3) -0.3723(3) 0.0480(7) Uani 1 1 d . .
C11 C 0.3731(3) -0.1636(3) -0.2709(3) 0.0493(7) Uani 1 1 d . .
C12 C 0.3629(3) -0.0730(3) -0.1868(2) 0.0447(7) Uani 1 1 d . .
C13 C 0.3336(4) -0.1188(3) -0.0970(3) 0.0570(9) Uani 1 1 d . .
H13A H 0.323721 -0.206244 -0.089168 0.068 Uiso 1 1 calc R U
C14 C 0.3192(4) -0.0359(4) -0.0194(3) 0.0615(9) Uani 1 1 d . .
H14A H 0.300044 -0.066887 0.040583 0.074 Uiso 1 1 calc R U
C15 C 0.3336(3) 0.0931(3) -0.0326(3) 0.0514(7) Uani 1 1 d . .
C16 C 0.3653(4) 0.1415(3) -0.1193(3) 0.0589(9) Uani 1 1 d . .
H16A H 0.376501 0.228906 -0.126011 0.071 Uiso 1 1 calc R U
C17 C 0.3802(4) 0.0573(3) -0.1963(3) 0.0522(8) Uani 1 1 d . .
H17A H 0.401946 0.088663 -0.254997 0.063 Uiso 1 1 calc R U

loop_
_atom_site_aniso_label
_atom_site_aniso_U_11
_atom_site_aniso_U_22
_atom_site_aniso_U_33
_atom_site_aniso_U_23
_atom_site_aniso_U_13
_atom_site_aniso_U_12
Br1 0.1107(5) 0.0730(3) 0.0620(3) -0.01496(18) 0.0326(3) 0.0020(2)
O1 0.0553(15) 0.0720(15) 0.0540(14) 0.0034(12) 0.0161(11) -0.0075(12)
O2 0.100(2) 0.0433(12) 0.0665(17) 0.0049(11) 0.0303(16) 0.0018(12)
N1 0.0502(16) 0.0491(13) 0.0475(14) -0.0010(11) 0.0161(12) -0.0068(11)
C1 0.057(2) 0.0445(15) 0.0492(17) -0.0067(13) 0.0091(15) 0.0011(13)
C2 0.079(3) 0.063(2) 0.0467(19) -0.0003(15) 0.0096(18) 0.0034(18)
C3 0.084(3) 0.082(3) 0.060(2) -0.003(2) -0.001(2) 0.014(2)
C4 0.064(3) 0.102(3) 0.078(3) -0.008(3) -0.011(2) 0.011(3)
C5 0.057(2) 0.085(3) 0.086(3) -0.006(2) 0.009(2) -0.001(2)
C6 0.055(2) 0.0516(17) 0.060(2) -0.0066(15) 0.0139(16) -0.0013(14)
C7 0.0545(19) 0.0478(15) 0.0583(19) -0.0038(14) 0.0203(15) -0.0010(14)
C8 0.066(3) 0.074(3) 0.082(3) 0.009(2) 0.028(2) -0.0073(19)
C9 0.0559(19) 0.0421(14) 0.0458(15) -0.0017(12) 0.0195(13) -0.0016(12)
C10 0.0544(19) 0.0442(14) 0.0486(16) -0.0026(12) 0.0189(14) -0.0004(13)
C11 0.0528(19) 0.0469(15) 0.0498(17) 0.0027(13) 0.0162(14) 0.0016(13)
C12 0.0458(17) 0.0449(14) 0.0432(16) 0.0046(11) 0.0108(13) -0.0001(12)
C13 0.078(3) 0.0418(14) 0.0550(19) 0.0093(13) 0.0237(18) -0.0025(15)
C14 0.084(3) 0.0568(18) 0.0505(18) 0.0103(15) 0.0299(18) 0.0013(18)
C15 0.0509(18) 0.0576(17) 0.0440(16) -0.0033(13) 0.0089(14) 0.0005(14)
C16 0.075(3) 0.0443(16) 0.058(2) -0.0004(14) 0.0184(18) -0.0111(15)
C17 0.066(2) 0.0483(15) 0.0455(17) 0.0047(13) 0.0210(15) -0.0053(14)

loop_
_atom_type_symbol
_atom_type_description
_atom_type_scat_dispersion_real
_atom_type_scat_dispersion_imag
_atom_type_scat_source
C C 0.0033 0.0016 'International Tables Vol C Tables 4.2.6.8 and 6.1.1.4'
H H 0.0000 0.0000 'International Tables Vol C Tables 4.2.6.8 and 6.1.1.4'
N N 0.0061 0.0033 'International Tables Vol C Tables 4.2.6.8 and 6.1.1.4'
O O 0.0106 0.0060 'International Tables Vol C Tables 4.2.6.8 and 6.1.1.4'
Br Br -0.2901 2.4595 'International Tables Vol C Tables 4.2.6.8 and 6.1.1.4'

loop_
_geom_angle_atom_site_label_1
_geom_angle_atom_site_label_2
_geom_angle_atom_site_label_3
_geom_angle
C1 N1 C9 109.5(3)
N1 C1 C2 129.7(4)
N1 C1 C6 107.9(3)
C2 C1 C6 122.5(4)
C3 C2 C1 117.0(4)
C2 C3 C4 122.1(4)
C5 C4 C3 121.5(5)
C4 C5 C6 118.6(5)
C5 C6 C1 118.3(4)
C5 C6 C7 134.0(4)
C1 C6 C7 107.7(3)
C9 C7 C6 105.8(3)
C9 C7 C8 129.7(4)
C6 C7 C8 124.5(4)
N1 C9 C7 109.1(3)
N1 C9 C10 118.4(3)
C7 C9 C10 132.4(3)
O1 C10 C9 122.5(3)
O1 C10 C11 116.4(3)
C9 C10 C11 121.0(3)
O2 C11 C12 123.8(3)
O2 C11 C10 118.7(3)
C12 C11 C10 117.4(3)
C17 C12 C13 118.9(3)
C17 C12 C11 121.3(3)
C13 C12 C11 119.9(3)
C14 C13 C12 120.9(3)
C15 C14 C13 118.7(3)
C14 C15 C16 122.0(3)
C14 C15 Br1 119.7(3)
C16 C15 Br1 118.4(3)
C15 C16 C17 118.8(3)
C16 C17 C12 120.7(3)

loop_
_geom_bond_atom_site_label_1
_geom_bond_atom_site_label_2
_geom_bond_distance
Br1 C15 1.900(4)
O1 C10 1.227(4)
O2 C11 1.214(4)
N1 C1 1.356(5)
N1 C9 1.385(4)
C1 C2 1.402(5)
C1 C6 1.416(5)
C2 C3 1.358(7)
C3 C4 1.399(8)
C4 C5 1.372(7)
C5 C6 1.409(6)
C6 C7 1.427(5)
C7 C9 1.399(5)
C7 C8 1.496(5)
C9 C10 1.442(5)
C10 C11 1.522(5)
C11 C12 1.486(4)
C12 C17 1.387(4)
C12 C13 1.394(4)
C13 C14 1.383(5)
C14 C15 1.375(5)
C15 C16 1.379(5)
C16 C17 1.387(5)
